data_2009791
loop_
_publ_author_name
'Menabue, L.'
'Saladini, M.'

_publ_section_title
;<i>catena</i>-Poly[zinc(II)-bis{\m-(<i>N</i>-carbamoylglycinato)}-<i>O</i>:<i>O</i>'';<i>O</i>'':<i>O</i>],
 [Zn(C~3~H~5~N~2~O~3~)~2~]
;
_journal_issue 6
_journal_name_full 'Acta Crystallographica Section C'
_journal_page_first 887
_journal_page_last 889
_journal_paper_doi 10.1107/S0108270193011564
_journal_volume 50
_journal_year 1994
_chemical_formula_sum 'C6 H10 N4 O6 Zn'
_chemical_formula_weight 299.55
_space_group_IT_number 14
_symmetry_cell_setting monoclinic
_symmetry_space_group_name_Hall '-P 2yn'
_symmetry_space_group_name_H-M 'P 1 21/n 1'
_atom_type_scat_source IntTabIV
_cell_angle_alpha 90
_cell_angle_beta 102.40(9)
_cell_angle_gamma 90
_cell_formula_units_Z 4
_cell_length_a 7.871(7)
_cell_length_b 10.233(4)
_cell_length_c 13.318(2)
_cell_measurement_reflns_used 25
_cell_measurement_temperature 298
_cell_measurement_theta_max 15
_cell_measurement_theta_min 6
_cell_volume 1047.7(11)
_diffrn_measurement_device 'Enraf-Nonius CAD4'
_diffrn_measurement_method \w-2\q
_diffrn_radiation_type MoK\a
_diffrn_radiation_wavelength 0.71069
_diffrn_reflns_av_R_equivalents 0.033
_diffrn_reflns_limit_h_max 9
_diffrn_reflns_limit_h_min -9
_diffrn_reflns_limit_k_max 12
_diffrn_reflns_limit_k_min 0
_diffrn_reflns_limit_l_max 15
_diffrn_reflns_limit_l_min 0
_diffrn_reflns_number 2042
_diffrn_reflns_theta_max 25
_diffrn_standards_decay_% <0.1
_diffrn_standards_interval_time 4
_diffrn_standards_number 2
_exptl_absorpt_coefficient_mu 2.42
_exptl_absorpt_correction_T_max 1.02
_exptl_absorpt_correction_T_min 0.98
_exptl_absorpt_correction_type 'empirical (Ugozzoli, 1983)'
_exptl_crystal_colour White
_exptl_crystal_density_diffrn 1.90
_exptl_crystal_density_meas 1.88
_exptl_crystal_density_method 'flotation in ?'
_exptl_crystal_size_max 0.15
_exptl_crystal_size_mid 0.12
_exptl_crystal_size_min 0.12
_refine_diff_density_max 0.5
_refine_diff_density_min -0.6
_refine_ls_hydrogen_treatment noref
_refine_ls_number_parameters 154
_refine_ls_number_reflns 1366
_refine_ls_R_factor_obs 0.048
_refine_ls_shift/esd_max 0.35
_refine_ls_structure_factor_coef F
_refine_ls_weighting_scheme unit
_refine_ls_wR_factor_obs 0.048
_reflns_number_observed '1366 unique'
_reflns_number_total 1961
_reflns_observed_criterion I>2\s(I)
_cod_data_source_file mu1067.cif
_cod_data_source_block mu1067a
_cod_original_cell_volume 1048.0(10)
_cod_original_sg_symbol_H-M 'P 21/n'
_cod_database_code 2009791

loop_
_symmetry_equiv_pos_as_xyz
x,y,z
-x,-y,-z
1/2+x,1/2-y,1/2+z
-1/2-x,-1/2+y,-1/2-z

loop_
_atom_site_label
_atom_site_fract_x
_atom_site_fract_y
_atom_site_fract_z
_atom_site_U_iso_or_equiv
Zn .25350(10) .23153(7) .02855(6) .0241(2)
O(1) .2765(6) .0841(5) .1282(4) .0358(18)
O(2) .5495(7) .1205(5) .1251(4) .0355(17)
O(3) .6650(6) -.1749(5) .0932(3) .0273(14)
O(4) .3329(7) .3949(4) .0983(4) .0315(16)
O(5) .2617(8) .4786(5) -.0576(4) .045(2)
O(6) .0018(6) .7418(5) .0187(4) .0303(15)
N(1) .6636(8) -.0926(6) .2484(4) .035(2)
N(2) .9181(8) -.1527(6) .2072(4) .036(2)
N(3) .2851(7) .7328(6) .0133(5) .031(2)
N(4) .1036(8) .8680(6) -.0957(5) .039(2)
C(1) .4352(9) .0573(6) .1526(5) .024(2)
C(2) .4830(10) -.0616(7) .2224(5) .032(2)
C(3) .7505(9) -.1422(6) .1807(5) .026(2)
C(4) .3017(8) .4920(6) .0355(5) .022(2)
C(5) .3248(9) .6244(6) .0863(5) .029(2)
C(6) .1256(8) .7782(6) -.0201(5) .0249(19)
H(1) .3943 -.1245 .1795 3.5
H(2) .4337 -.0469 .2820 3.5
H(3) .7315 -.0690 .3025 3.5
H(4) 1.0065 -.1467 .2582 3.8
H(5) .9980 -.1940 .1639 3.8
H(6) .4351 .6324 .1248 3.4
H(7) .2339 .6271 .1392 3.4
H(8) .4161 .7728 -.0045 3.5
H(9) -.0009 .9005 -.1155 2.9
H(10) .2076 .8913 -.1157 2.9

loop_
_geom_angle_atom_site_label_1
_geom_angle_atom_site_label_2
_geom_angle_atom_site_label_3
_geom_angle_site_symmetry_1
_geom_angle_site_symmetry_3
_geom_angle
_geom_angle_publ_flag
O(1) Zn O(3) . 2_655 109.2(2) yes
O(1) Zn O(4) . . 111.0(2) yes
O(1) Zn O(6) . 2_565 104.8(2) yes
O(1) C(1) O(2) . . 124.1(6) yes
O(1) C(1) C(2) . . 115.7(6) yes
O(2) C(1) C(2) . . 120.2(7) yes
C(1) C(2) N(1) . . 115.2(6) yes
C(2) N(1) C(3) . . 123.1(6) yes
N(1) C(3) N(2) . . 119.0(6) yes
N(1) C(3) O(3) . . 118.3(6) yes
N(2) C(3) O(3) . . 122.7(6) yes
O(4) Zn O(3) . 2_655 121.4(2) yes
O(4) Zn O(6) . 2_565 103.4(2) yes
O(3) Zn O(6) 2_655 2_565 105.5(2) yes
O(4) C(4) O(5) . . 123.0(6) yes
O(4) C(4) C(5) . . 114.4(6) yes
O(5) C(4) C(5) . . 122.5(6) yes
C(4) C(5) N(3) . . 113.2(6) yes
C(5) N(3) C(6) . . 122.7(6) yes
N(3) C(6) N(4) . . 116.8(6) yes
N(3) C(6) O(6) . . 121.6(6) yes
N(4) C(6) O(6) . . 121.6(6) yes

loop_
_geom_bond_atom_site_label_1
_geom_bond_atom_site_label_2
_geom_bond_site_symmetry_1
_geom_bond_site_symmetry_2
_geom_bond_distance
_geom_bond_publ_flag
Zn O(1) . . 1.991(5) yes
Zn O(3) . 2_655 1.955(5) yes
O(1) C(1) . . 1.252(8) yes
O(2) C(1) . . 1.227(9) yes
C(1) C(2) . . 1.528(9) yes
C(2) N(1) . . 1.426(10) yes
N(1) C(3) . . 1.343(10) yes
N(2) C(3) . . 1.295(9) yes
O(3) C(3) . . 1.259(7) yes
Zn O(4) . . 1.950(4) yes
Zn O(6) . 2_565 1.991(5) yes
O(4) C(4) . . 1.288(8) yes
O(5) C(4) . . 1.220(8) yes
C(4) C(5) . . 1.508(8) yes
C(5) N(3) . . 1.465(9) yes
N(3) C(6) . . 1.323(8) yes
N(4) C(6) . . 1.347(9) yes
O(6) C(6) . . 1.254(8) yes
